data_2015292
loop_
_publ_author_name
'Batsanov, Andrei S.'
'Goeta, Andr\'es E.'
'Howard, Judith A. K.'
'Soto, Bernardino'
'Au-Alvarez, Oscar'

_publ_section_title
;
 2-(4-Chloroanilino)- and 2-(4-methoxyanilino)-1,2-diphenylethanone
;
_journal_coeditor_code DN3012
_journal_issue 5
_journal_name_full 'Acta Crystallographica Section C'
_journal_page_first o304
_journal_page_last o306
_journal_paper_doi 10.1107/S0108270106012881
_journal_volume 62
_journal_year 2006
_chemical_formula_iupac 'C21 H19 N O2'
_chemical_formula_moiety 'C21 H19 N O2'
_chemical_formula_sum 'C21 H19 N O2'
_chemical_formula_weight 317.37
_chemical_melting_point 374(1)
_chemical_name_systematic
;
2-(4-methoxyanilino)-1,2-diphenylethanone
;
_space_group_IT_number 14
_symmetry_cell_setting monoclinic
_symmetry_space_group_name_Hall '-P 2yn'
_symmetry_space_group_name_H-M 'P 1 21/n 1'
_atom_sites_solution_hydrogens geom
_atom_sites_solution_primary direct
_atom_sites_solution_secondary difmap
_audit_creation_method SHELXL-97
_cell_angle_alpha 90.00
_cell_angle_beta 91.750(10)
_cell_angle_gamma 90.00
_cell_formula_units_Z 4
_cell_length_a 5.8230(8)
_cell_length_b 10.0690(10)
_cell_length_c 27.316(3)
_cell_measurement_reflns_used 6872
_cell_measurement_temperature 120(2)
_cell_measurement_theta_max 29.99
_cell_measurement_theta_min 2.51
_cell_volume 1600.8(3)
_computing_cell_refinement 'SAINT (Version 6.02A; Bruker, 2001)'
_computing_data_collection 'SMART (Bruker, 2001)'
_computing_data_reduction 'SAINT (Version 6.02A)'
_computing_molecular_graphics SHELXTL
_computing_publication_material SHELXTL
_computing_structure_refinement SHELXTL
_computing_structure_solution 'SHELXTL (Bruker, 2003)'
_diffrn_ambient_temperature 120(2)
_diffrn_detector_area_resol_mean 5.6
_diffrn_measured_fraction_theta_full 0.998
_diffrn_measured_fraction_theta_max 0.998
_diffrn_measurement_device_type 'Bruker SMART CCD 6K area-detector'
_diffrn_measurement_method '\w scans'
_diffrn_radiation_monochromator graphite
_diffrn_radiation_source 'fine-focus sealed tube'
_diffrn_radiation_type MoK\a
_diffrn_radiation_wavelength 0.71073
_diffrn_reflns_av_R_equivalents 0.0358
_diffrn_reflns_av_sigmaI/netI 0.0325
_diffrn_reflns_limit_h_max 8
_diffrn_reflns_limit_h_min -8
_diffrn_reflns_limit_k_max 14
_diffrn_reflns_limit_k_min -14
_diffrn_reflns_limit_l_max 38
_diffrn_reflns_limit_l_min -38
_diffrn_reflns_number 21531
_diffrn_reflns_theta_full 30.00
_diffrn_reflns_theta_max 30.00
_diffrn_reflns_theta_min 2.51
_diffrn_standards_number 0
_exptl_absorpt_coefficient_mu 0.084
_exptl_absorpt_correction_type none
_exptl_crystal_colour 'light yellow'
_exptl_crystal_density_diffrn 1.317
_exptl_crystal_density_method 'not measured'
_exptl_crystal_description block
_exptl_crystal_F_000 672
_exptl_crystal_size_max 0.32
_exptl_crystal_size_mid 0.22
_exptl_crystal_size_min 0.18
_refine_diff_density_max 0.398
_refine_diff_density_min -0.213
_refine_ls_extinction_method none
_refine_ls_goodness_of_fit_ref 1.024
_refine_ls_hydrogen_treatment mixed
_refine_ls_matrix_type full
_refine_ls_number_parameters 223
_refine_ls_number_reflns 4666
_refine_ls_number_restraints 0
_refine_ls_restrained_S_all 1.024
_refine_ls_R_factor_all 0.0544
_refine_ls_R_factor_gt 0.0430
_refine_ls_shift/su_max 0.000
_refine_ls_shift/su_mean 0.000
_refine_ls_structure_factor_coef Fsqd
_refine_ls_weighting_details 'calc w=1/[\s^2^(Fo^2^)+(0.0577P)^2^+0.5575P] where P=(Fo^2^+2Fc^2^)/3'
_refine_ls_weighting_scheme calc
_refine_ls_wR_factor_gt 0.1100
_refine_ls_wR_factor_ref 0.1194
_reflns_number_gt 3800
_reflns_number_total 4666
_reflns_threshold_expression I>2\s(I)
_cod_data_source_file dn3012.cif
_cod_data_source_block II
_cod_original_sg_symbol_H-M 'P 21/n'
_cod_database_code 2015292

loop_
_symmetry_equiv_pos_as_xyz
'x, y, z'
'-x+1/2, y+1/2, -z+1/2'
'-x, -y, -z'
'x-1/2, -y-1/2, z-1/2'

loop_
_atom_site_type_symbol
_atom_site_label
_atom_site_fract_x
_atom_site_fract_y
_atom_site_fract_z
_atom_site_U_iso_or_equiv
_atom_site_adp_type
_atom_site_calc_flag
_atom_site_refinement_flags
_atom_site_occupancy
N N 0.19628(17) 0.28342(9) 0.11117(4) 0.0222(2) Uani d . 1
H H1 0.067(3) 0.2666(15) 0.0950(6) 0.026(4) Uiso d . 1
O O1 -0.11470(13) 0.46729(8) 0.08278(3) 0.02488(18) Uani d . 1
O O2 0.77405(15) -0.15195(8) 0.14065(3) 0.0287(2) Uani d . 1
C C1 0.08626(18) 0.49977(10) 0.08100(4) 0.0181(2) Uani d . 1
C C2 0.26892(18) 0.42084(10) 0.11040(4) 0.0181(2) Uani d . 1
H H2 0.4204 0.4282 0.0943 0.022 Uiso d R 1
C C3 0.15455(18) 0.61727(10) 0.05166(4) 0.0178(2) Uani d . 1
C C4 0.37032(18) 0.62806(10) 0.03097(4) 0.0194(2) Uani d . 1
H H4 0.4870 0.5650 0.0390 0.023 Uiso d R 1
C C5 0.41413(19) 0.73133(11) -0.00134(4) 0.0218(2) Uani d . 1
H H5 0.5590 0.7367 -0.0163 0.026 Uiso d R 1
C C6 0.2471(2) 0.82639(11) -0.01184(4) 0.0231(2) Uani d . 1
H H6 0.2771 0.8963 -0.0341 0.028 Uiso d R 1
C C7 0.0354(2) 0.81881(11) 0.01035(4) 0.0230(2) Uani d . 1
H H7 -0.0771 0.8855 0.0041 0.028 Uiso d R 1
C C8 -0.01151(18) 0.71431(11) 0.04151(4) 0.0204(2) Uani d . 1
H H8 -0.1574 0.7086 0.0560 0.024 Uiso d R 1
C C9 0.28350(18) 0.48648(10) 0.16094(4) 0.0183(2) Uani d . 1
C C10 0.1163(2) 0.46034(11) 0.19502(4) 0.0245(2) Uani d . 1
H H10 -0.0016 0.3977 0.1875 0.029 Uiso d R 1
C C11 0.1208(2) 0.52515(13) 0.23988(4) 0.0283(2) Uani d . 1
H H11 0.0070 0.5062 0.2631 0.034 Uiso d R 1
C C12 0.2914(2) 0.61755(13) 0.25093(4) 0.0284(3) Uani d . 1
H H12 0.2934 0.6628 0.2815 0.034 Uiso d R 1
C C13 0.4585(2) 0.64357(13) 0.21727(5) 0.0300(3) Uani d . 1
H H13 0.5762 0.7062 0.2249 0.036 Uiso d R 1
C C14 0.4554(2) 0.57833(12) 0.17219(4) 0.0239(2) Uani d . 1
H H14 0.5705 0.5967 0.1492 0.029 Uiso d R 1
C C15 0.35234(18) 0.17987(10) 0.11737(4) 0.0183(2) Uani d . 1
C C16 0.29076(19) 0.05237(10) 0.10095(4) 0.0204(2) Uani d . 1
H H16 0.1474 0.0395 0.0841 0.024 Uiso d R 1
C C17 0.4356(2) -0.05490(11) 0.10894(4) 0.0223(2) Uani d . 1
H H17 0.3910 -0.1404 0.0974 0.027 Uiso d R 1
C C18 0.64624(19) -0.03843(11) 0.13369(4) 0.0207(2) Uani d . 1
C C19 0.71295(19) 0.08765(11) 0.14904(4) 0.0213(2) Uani d . 1
H H19 0.8582 0.1003 0.1652 0.026 Uiso d R 1
C C20 0.56666(18) 0.19610(10) 0.14085(4) 0.0203(2) Uani d . 1
H H20 0.6140 0.2820 0.1514 0.024 Uiso d R 1
C C21 0.9481(2) -0.14996(13) 0.17847(5) 0.0296(3) Uani d . 1
H H21A 1.0710 -0.0891 0.1694 0.039(3) Uiso d R 1
H H21B 1.0111 -0.2395 0.1830 0.039(3) Uiso d R 1
H H21C 0.8817 -0.1198 0.2091 0.039(3) Uiso d R 1

loop_
_atom_site_aniso_label
_atom_site_aniso_U_11
_atom_site_aniso_U_22
_atom_site_aniso_U_33
_atom_site_aniso_U_12
_atom_site_aniso_U_13
_atom_site_aniso_U_23
N 0.0200(4) 0.0142(4) 0.0320(5) -0.0002(3) -0.0044(4) -0.0005(3)
O1 0.0188(4) 0.0241(4) 0.0316(4) -0.0009(3) -0.0011(3) 0.0050(3)
O2 0.0314(5) 0.0198(4) 0.0346(5) 0.0089(3) -0.0030(4) -0.0002(3)
C1 0.0198(5) 0.0165(4) 0.0180(5) 0.0013(4) -0.0005(4) -0.0009(4)
C2 0.0184(5) 0.0140(4) 0.0219(5) 0.0001(3) 0.0000(4) 0.0014(4)
C3 0.0196(5) 0.0161(4) 0.0174(4) 0.0000(4) -0.0013(4) -0.0007(4)
C4 0.0203(5) 0.0184(5) 0.0196(5) 0.0022(4) 0.0005(4) -0.0007(4)
C5 0.0221(5) 0.0235(5) 0.0198(5) -0.0013(4) 0.0018(4) 0.0013(4)
C6 0.0278(6) 0.0196(5) 0.0219(5) -0.0025(4) -0.0024(4) 0.0030(4)
C7 0.0246(5) 0.0179(5) 0.0263(5) 0.0023(4) -0.0031(4) 0.0027(4)
C8 0.0186(5) 0.0199(5) 0.0225(5) 0.0016(4) -0.0004(4) 0.0005(4)
C9 0.0192(5) 0.0158(4) 0.0200(5) 0.0019(4) -0.0013(4) 0.0018(4)
C10 0.0243(5) 0.0238(5) 0.0255(5) -0.0028(4) 0.0025(4) 0.0029(4)
C11 0.0315(6) 0.0313(6) 0.0222(5) 0.0018(5) 0.0056(4) 0.0028(5)
C12 0.0345(6) 0.0292(6) 0.0213(5) 0.0050(5) -0.0023(5) -0.0026(4)
C13 0.0302(6) 0.0298(6) 0.0296(6) -0.0056(5) -0.0033(5) -0.0063(5)
C14 0.0222(5) 0.0246(5) 0.0250(5) -0.0031(4) 0.0016(4) -0.0014(4)
C15 0.0205(5) 0.0158(4) 0.0187(5) 0.0001(4) 0.0018(4) 0.0009(4)
C16 0.0225(5) 0.0176(5) 0.0209(5) -0.0002(4) -0.0011(4) -0.0006(4)
C17 0.0280(5) 0.0168(5) 0.0221(5) 0.0003(4) 0.0003(4) -0.0018(4)
C18 0.0237(5) 0.0175(5) 0.0212(5) 0.0042(4) 0.0034(4) 0.0022(4)
C19 0.0192(5) 0.0209(5) 0.0236(5) 0.0008(4) -0.0002(4) 0.0018(4)
C20 0.0207(5) 0.0164(4) 0.0238(5) -0.0010(4) -0.0004(4) 0.0001(4)
C21 0.0247(6) 0.0268(6) 0.0372(7) 0.0049(4) -0.0007(5) 0.0095(5)

loop_
_atom_type_symbol
_atom_type_description
_atom_type_scat_dispersion_real
_atom_type_scat_dispersion_imag
_atom_type_scat_source
C C 0.0033 0.0016 'International Tables Vol C Tables 4.2.6.8 and 6.1.1.4'
H H 0.0000 0.0000 'International Tables Vol C Tables 4.2.6.8 and 6.1.1.4'
N N 0.0061 0.0033 'International Tables Vol C Tables 4.2.6.8 and 6.1.1.4'
O O 0.0106 0.0060 'International Tables Vol C Tables 4.2.6.8 and 6.1.1.4'

loop_
_geom_angle_atom_site_label_1
_geom_angle_atom_site_label_2
_geom_angle_atom_site_label_3
_geom_angle
_geom_angle_publ_flag
C15 N C2 121.91(9) yes
C15 N H1 117.7(10) yes
C2 N H1 115.0(10) yes
C18 O2 C21 117.31(9) ?
O1 C1 C3 120.49(9) ?
O1 C1 C2 119.45(9) ?
C3 C1 C2 120.04(9) ?
N C2 C9 114.07(9) ?
N C2 C1 107.73(8) ?
C9 C2 C1 105.47(8) ?
N C2 H2 109.9 ?
C9 C2 H2 109.8 ?
C1 C2 H2 109.8 ?
C8 C3 C4 119.40(10) ?
C8 C3 C1 117.90(9) ?
C4 C3 C1 122.49(9) ?
C5 C4 C3 119.92(10) ?
C5 C4 H4 120.0 ?
C3 C4 H4 120.0 ?
C6 C5 C4 120.32(10) ?
C6 C5 H5 119.8 ?
C4 C5 H5 119.8 ?
C5 C6 C7 119.76(10) ?
C5 C6 H6 120.1 ?
C7 C6 H6 120.1 ?
C8 C7 C6 120.19(10) ?
C8 C7 H7 119.9 ?
C6 C7 H7 119.9 ?
C7 C8 C3 120.32(10) ?
C7 C8 H8 119.8 ?
C3 C8 H8 119.8 ?
C14 C9 C10 119.42(10) ?
C14 C9 C2 120.42(10) ?
C10 C9 C2 120.05(10) ?
C11 C10 C9 120.44(11) ?
C11 C10 H10 119.8 ?
C9 C10 H10 119.8 ?
C12 C11 C10 120.11(11) ?
C12 C11 H11 119.9 ?
C10 C11 H11 119.9 ?
C13 C12 C11 119.70(11) ?
C13 C12 H12 120.2 ?
C11 C12 H12 120.1 ?
C12 C13 C14 120.46(11) ?
C12 C13 H13 119.8 ?
C14 C13 H13 119.8 ?
C9 C14 C13 119.87(11) ?
C9 C14 H14 120.1 ?
C13 C14 H14 120.1 ?
N C15 C20 122.71(10) ?
N C15 C16 119.19(10) ?
C20 C15 C16 118.07(10) ?
C17 C16 C15 121.01(10) ?
C17 C16 H16 119.5 ?
C15 C16 H16 119.5 ?
C16 C17 C18 120.49(10) ?
C16 C17 H17 119.8 ?
C18 C17 H17 119.8 ?
O2 C18 C19 124.98(10) ?
O2 C18 C17 115.70(10) ?
C19 C18 C17 119.32(10) ?
C18 C19 C20 120.13(10) ?
C18 C19 H19 119.9 ?
C20 C19 H19 119.9 ?
C15 C20 C19 120.93(10) ?
C15 C20 H20 119.5 ?
C19 C20 H20 119.5 ?
O2 C21 H21A 109.5 ?
O2 C21 H21B 109.5 ?
H21A C21 H21B 109.5 ?
O2 C21 H21C 109.4 ?
H21A C21 H21C 109.5 ?
H21B C21 H21C 109.5 ?

loop_
_geom_bond_atom_site_label_1
_geom_bond_atom_site_label_2
_geom_bond_distance
_geom_bond_publ_flag
N C15 1.3900(13) yes
N C2 1.4472(13) yes
N H1 0.878(15) ?
O1 C1 1.2174(13) yes
O2 C18 1.3741(13) ?
O2 C21 1.4250(15) ?
C1 C3 1.4898(14) yes
C1 C2 1.5348(14) yes
C2 C9 1.5306(15) ?
C2 H2 1.0000 ?
C3 C8 1.3965(14) ?
C3 C4 1.3976(15) ?
C4 C5 1.3926(15) ?
C4 H4 0.9500 ?
C5 C6 1.3885(16) ?
C5 H5 0.9500 ?
C6 C7 1.3919(17) ?
C6 H6 0.9500 ?
C7 C8 1.3859(15) ?
C7 H7 0.9500 ?
C8 H8 0.9500 ?
C9 C14 1.3902(15) ?
C9 C10 1.3926(15) ?
C10 C11 1.3877(17) ?
C10 H10 0.9500 ?
C11 C12 1.3875(18) ?
C11 H11 0.9500 ?
C12 C13 1.3838(18) ?
C12 H12 0.9500 ?
C13 C14 1.3954(17) ?
C13 H13 0.9500 ?
C14 H14 0.9500 ?
C15 C20 1.3951(15) ?
C15 C16 1.4030(14) ?
C16 C17 1.3835(15) ?
C16 H16 0.9500 ?
C17 C18 1.3923(16) ?
C17 H17 0.9500 ?
C18 C19 1.3887(15) ?
C19 C20 1.3988(15) ?
C19 H19 0.9500 ?
C20 H20 0.9500 ?
C21 H21A 0.9800 ?
C21 H21B 0.9800 ?
C21 H21C 0.9800 ?

loop_
_geom_hbond_atom_site_label_D
_geom_hbond_atom_site_label_H
_geom_hbond_atom_site_label_A
_geom_hbond_site_symmetry_A
_geom_hbond_distance_DH
_geom_hbond_distance_HA
_geom_hbond_distance_DA
_geom_hbond_angle_DHA
_geom_hbond_publ_flag
N H1 O1 . 0.878(15) 2.300(15) 2.6875(12) 106.7(12) yes
N H1 C6 3_565 0.878(15) 3.021(16) 3.8499(16) 158.1(13) yes

loop_
_geom_torsion_atom_site_label_1
_geom_torsion_atom_site_label_2
_geom_torsion_atom_site_label_3
_geom_torsion_atom_site_label_4
_geom_torsion
_geom_torsion_publ_flag
C8 C3 C1 O1 22.78(15) ?
C8 C3 C1 C2 -155.56(10) ?
C3 C1 C2 N -147.78(9) yes
C1 C2 N C15 154.74(10) yes
C2 N C15 C16 -157.45(10) ?
O1 C1 C2 N 33.86(13) yes
C1 C2 C9 C10 78.01(12) ?
N C2 C9 C10 -40.01(14) ?
C19 C18 O2 C21 20.68(16) ?

loop_
_cod_related_entry_id
_cod_related_entry_database
_cod_related_entry_code
1 ChemSpider 222285
